data_7045012
loop_
_publ_author_name
'Krebs, K. M.'
'Freitag, S.'
'Maudrich, J.-J.'
'Schubert, H.'
'Sirsch, P.'
'Wesemann, L.'

_publ_section_title
;
 Coordination chemistry of stannylene-based Lewis pairs - insertion into
 M-Cl and M-C bonds. From base stabilized stannylenes to bidentate
 ligands.
;
_journal_issue 1
_journal_name_full 'Dalton transactions (Cambridge, England : 2003)'
_journal_page_first 83
_journal_page_last 95
_journal_paper_doi 10.1039/c7dt04044j
_journal_volume 47
_journal_year 2017
_chemical_formula_sum 'C58.63 H74.13 Cl P Rh Sn'
_chemical_formula_weight 1066.82
_space_group_IT_number 14
_space_group_name_Hall '-P 2yn'
_space_group_name_H-M_alt 'P 1 21/n 1'
_symmetry_cell_setting monoclinic
_symmetry_space_group_name_Hall '-P 2yn'
_symmetry_space_group_name_H-M 'P 1 21/n 1'
_atom_sites_solution_hydrogens geom
_atom_sites_solution_primary direct
_atom_sites_solution_secondary difmap
_audit_creation_method SHELXL-97
_audit_update_record
;
2017-09-20 deposited with the CCDC.
2017-12-01 downloaded from the CCDC.
;
_cell_angle_alpha 90.00
_cell_angle_beta 103.3070(10)
_cell_angle_gamma 90.00
_cell_formula_units_Z 4
_cell_length_a 13.1474(2)
_cell_length_b 16.9062(3)
_cell_length_c 24.3248(4)
_cell_measurement_reflns_used 9033
_cell_measurement_temperature 100(2)
_cell_measurement_theta_max 28.29
_cell_measurement_theta_min 2.96
_cell_volume 5261.57(15)
_computing_cell_refinement 'Bruker SAINT'
_computing_data_collection 'Bruker APEX2'
_computing_data_reduction 'Bruker SAINT'
_computing_molecular_graphics 'Bruker SHELXTL'
_computing_publication_material 'Bruker SHELXTL'
_computing_structure_refinement 'SHELXL-97 (Sheldrick, 2008)'
_computing_structure_solution 'SHELXS-97 (Sheldrick, 2008)'
_diffrn_ambient_temperature 100(2)
_diffrn_detector_area_resol_mean 8.3333
_diffrn_measured_fraction_theta_full 0.990
_diffrn_measured_fraction_theta_max 0.990
_diffrn_measurement_device_type 'Bruker APEX-II CCD'
_diffrn_measurement_method '\f and \w scans'
_diffrn_radiation_monochromator graphite
_diffrn_radiation_source 'fine-focus sealed tube'
_diffrn_radiation_type MoK\a
_diffrn_radiation_wavelength 0.71073
_diffrn_reflns_av_R_equivalents 0.0203
_diffrn_reflns_av_sigmaI/netI 0.0198
_diffrn_reflns_limit_h_max 17
_diffrn_reflns_limit_h_min -17
_diffrn_reflns_limit_k_max 14
_diffrn_reflns_limit_k_min -22
_diffrn_reflns_limit_l_max 31
_diffrn_reflns_limit_l_min -30
_diffrn_reflns_number 49922
_diffrn_reflns_theta_full 28.30
_diffrn_reflns_theta_max 28.30
_diffrn_reflns_theta_min 1.72
_exptl_absorpt_coefficient_mu 0.905
_exptl_absorpt_correction_T_max 0.9048
_exptl_absorpt_correction_T_min 0.7567
_exptl_absorpt_correction_type numerical
_exptl_absorpt_process_details 'SADABS V2008/1 (Bruker AXS)'
_exptl_crystal_colour orange
_exptl_crystal_density_diffrn 1.347
_exptl_crystal_density_method 'not measured'
_exptl_crystal_description block
_exptl_crystal_F_000 2212
_exptl_crystal_size_max 0.439
_exptl_crystal_size_mid 0.258
_exptl_crystal_size_min 0.230
_refine_diff_density_max 1.020
_refine_diff_density_min -0.635
_refine_diff_density_rms 0.073
_refine_ls_extinction_method none
_refine_ls_goodness_of_fit_ref 1.047
_refine_ls_hydrogen_treatment constr
_refine_ls_matrix_type full
_refine_ls_number_parameters 601
_refine_ls_number_reflns 12968
_refine_ls_number_restraints 82
_refine_ls_restrained_S_all 1.043
_refine_ls_R_factor_all 0.0350
_refine_ls_R_factor_gt 0.0282
_refine_ls_shift/su_max 0.002
_refine_ls_shift/su_mean 0.000
_refine_ls_structure_factor_coef Fsqd
_refine_ls_weighting_details 'calc w=1/[\s^2^(Fo^2^)+(0.0252P)^2^+7.1226P] where P=(Fo^2^+2Fc^2^)/3'
_refine_ls_weighting_scheme calc
_refine_ls_wR_factor_gt 0.0632
_refine_ls_wR_factor_ref 0.0664
_reflns_number_gt 11523
_reflns_number_total 12968
_reflns_threshold_expression >2sigma(I)
_cod_data_source_file c7dt04044j2.cif
_cod_data_source_block kk110_0m
_cod_depositor_comments
;
The following automatic conversions were performed:

'_symmetry_cell_setting' value 'Monoclinic' changed to 'monoclinic'
according to
/home/data/users/saulius/crontab/automatic-downloads/rss-feeds/RSC/lib/dictionaries/cif_core.dic
dictionary named 'cif_core.dic' version 2.4.2 from 2011-04-26.

Automatic conversion script
Id: cif_fix_values 4973 2017-02-22 13:04:09Z antanas 

 Adding full bibliography for 7045009--7045016.cif.
;
_cod_original_sg_symbol_H-M 'P2(1)/n  '
_cod_database_code 7045012

loop_
_symmetry_equiv_pos_as_xyz
'x, y, z'
'-x+1/2, y+1/2, -z+1/2'
'-x, -y, -z'
'x-1/2, -y-1/2, z-1/2'

loop_
_atom_site_label
_atom_site_type_symbol
_atom_site_fract_x
_atom_site_fract_y
_atom_site_fract_z
_atom_site_U_iso_or_equiv
_atom_site_adp_type
_atom_site_occupancy
_atom_site_symmetry_multiplicity
_atom_site_calc_flag
_atom_site_refinement_flags
_atom_site_disorder_assembly
_atom_site_disorder_group
Sn1 Sn 0.082958(10) 0.695898(8) 0.365260(6) 0.01547(4) Uani 1 1 d . . .
Rh1 Rh 0.221403(11) 0.768970(9) 0.333166(7) 0.01437(4) Uani 1 1 d . . .
Cl1 Cl 0.01327(4) 0.57320(3) 0.32284(3) 0.02951(12) Uani 1 1 d . . .
P1 P 0.32110(4) 0.71404(3) 0.40875(2) 0.01426(10) Uani 1 1 d . . .
C1 C 0.14906(15) 0.66631(12) 0.45161(9) 0.0187(4) Uani 1 1 d . . .
C2 C 0.25640(15) 0.68221(12) 0.46586(9) 0.0168(4) Uani 1 1 d . . .
C3 C 0.31302(16) 0.66731(13) 0.52106(9) 0.0210(4) Uani 1 1 d . . .
H3 H 0.3857 0.6785 0.5315 0.025 Uiso 1 1 calc R . .
C4 C 0.26292(17) 0.63622(14) 0.56055(10) 0.0247(4) Uani 1 1 d . . .
H4 H 0.3014 0.6272 0.5982 0.030 Uiso 1 1 calc R . .
C5 C 0.15704(17) 0.61810(14) 0.54569(10) 0.0255(5) Uani 1 1 d . . .
H5 H 0.1239 0.5954 0.5727 0.031 Uiso 1 1 calc R . .
C6 C 0.09998(16) 0.63317(13) 0.49148(10) 0.0230(4) Uani 1 1 d . . .
H6 H 0.0275 0.6210 0.4813 0.028 Uiso 1 1 calc R . .
C7 C 0.12721(15) 0.77687(12) 0.24200(8) 0.0162(4) Uani 1 1 d . . .
C8 C 0.23312(16) 0.78521(12) 0.23902(9) 0.0200(4) Uani 1 1 d . . .
H8 H 0.2658 0.7420 0.2209 0.024 Uiso 1 1 calc R . .
C9 C 0.29892(15) 0.84250(13) 0.27137(9) 0.0205(4) Uani 1 1 d . . .
C10 C 0.25541(15) 0.89589(12) 0.30468(9) 0.0184(4) Uani 1 1 d . . .
H10 H 0.3040 0.9304 0.3322 0.022 Uiso 1 1 calc R . .
C11 C 0.14927(14) 0.89147(12) 0.30827(8) 0.0164(4) Uani 1 1 d . . .
C12 C 0.08540(14) 0.82997(11) 0.27751(8) 0.0142(4) Uani 1 1 d . . .
C13 C -0.02464(14) 0.82124(11) 0.28552(8) 0.0145(4) Uani 1 1 d . . .
C14 C -0.10487(15) 0.86739(12) 0.25330(8) 0.0169(4) Uani 1 1 d . . .
H14 H -0.0922 0.8987 0.2232 0.020 Uiso 1 1 calc R . .
C15 C -0.20340(15) 0.86747(12) 0.26537(9) 0.0185(4) Uani 1 1 d . . .
H15 H -0.2585 0.8972 0.2425 0.022 Uiso 1 1 calc R . .
C16 C -0.22137(15) 0.82422(12) 0.31075(9) 0.0173(4) Uani 1 1 d . . .
H16 H -0.2878 0.8268 0.3198 0.021 Uiso 1 1 calc R . .
C17 C -0.14268(14) 0.77695(11) 0.34321(8) 0.0144(4) Uani 1 1 d . . .
C18 C -0.04524(14) 0.77328(11) 0.32894(8) 0.0143(4) Uani 1 1 d . . .
C19 C -0.15872(15) 0.73621(11) 0.39535(8) 0.0156(4) Uani 1 1 d . A .
C20 C -0.21983(16) 0.66757(12) 0.39158(9) 0.0200(4) Uani 1 1 d . . .
C21 C -0.23474(18) 0.63320(13) 0.44162(10) 0.0265(5) Uani 1 1 d . A .
H21 H -0.2764 0.5868 0.4394 0.032 Uiso 1 1 calc R . .
C22 C -0.19058(19) 0.66485(14) 0.49429(10) 0.0282(5) Uani 1 1 d . . .
C23 C -0.12950(18) 0.73214(14) 0.49695(9) 0.0260(5) Uani 1 1 d . A .
H23 H -0.0990 0.7542 0.5329 0.031 Uiso 1 1 calc R . .
C24 C -0.11137(16) 0.76851(12) 0.44875(9) 0.0201(4) Uani 1 1 d . . .
C25 C -0.04446(18) 0.84313(14) 0.45447(10) 0.0261(5) Uani 1 1 d . A .
H25 H -0.0073 0.8425 0.4229 0.031 Uiso 1 1 calc R . .
C26 C -0.1136(2) 0.91685(14) 0.44656(12) 0.0369(6) Uani 1 1 d . . .
H26A H -0.1510 0.9198 0.4770 0.055 Uiso 1 1 calc R A .
H26B H -0.1641 0.9140 0.4101 0.055 Uiso 1 1 calc R . .
H26C H -0.0700 0.9641 0.4475 0.055 Uiso 1 1 calc R . .
C27 C 0.0396(2) 0.84926(17) 0.50983(12) 0.0414(6) Uani 1 1 d . . .
H27A H 0.0060 0.8580 0.5414 0.062 Uiso 1 1 calc R A .
H27B H 0.0863 0.8936 0.5074 0.062 Uiso 1 1 calc R . .
H27C H 0.0801 0.8001 0.5160 0.062 Uiso 1 1 calc R . .
C32 C -0.27071(17) 0.63094(13) 0.33473(10) 0.0242(5) Uani 1 1 d . . .
H32 H -0.2353 0.6533 0.3060 0.029 Uiso 1 1 calc R . .
C33 C -0.2585(2) 0.54096(14) 0.33422(13) 0.0358(6) Uani 1 1 d . . .
H33A H -0.1844 0.5271 0.3470 0.054 Uiso 1 1 calc R . .
H33B H -0.2851 0.5211 0.2958 0.054 Uiso 1 1 calc R . .
H33C H -0.2980 0.5170 0.3595 0.054 Uiso 1 1 calc R . .
C34 C -0.38666(18) 0.65255(15) 0.31677(10) 0.0287(5) Uani 1 1 d . . .
H34A H -0.4241 0.6288 0.3431 0.043 Uiso 1 1 calc R . .
H34B H -0.4157 0.6325 0.2786 0.043 Uiso 1 1 calc R . .
H34C H -0.3944 0.7102 0.3171 0.043 Uiso 1 1 calc R . .
C35 C 0.10633(16) 0.95279(12) 0.34297(9) 0.0204(4) Uani 1 1 d . . .
H35 H 0.0382 0.9324 0.3488 0.024 Uiso 1 1 calc R . .
C36 C 0.1776(2) 0.96694(17) 0.40100(11) 0.0362(6) Uani 1 1 d . . .
H36A H 0.1435 1.0034 0.4225 0.054 Uiso 1 1 calc R . .
H36B H 0.2436 0.9900 0.3966 0.054 Uiso 1 1 calc R . .
H36C H 0.1914 0.9166 0.4213 0.054 Uiso 1 1 calc R . .
C37 C 0.0843(2) 1.03040(14) 0.30986(12) 0.0341(6) Uani 1 1 d . . .
H37A H 0.0542 1.0689 0.3318 0.051 Uiso 1 1 calc R . .
H37B H 0.0349 1.0206 0.2737 0.051 Uiso 1 1 calc R . .
H37C H 0.1497 1.0514 0.3029 0.051 Uiso 1 1 calc R . .
C38 C 0.41298(16) 0.84775(14) 0.26788(11) 0.0287(5) Uani 1 1 d . . .
H38 H 0.4440 0.7937 0.2755 0.034 Uiso 1 1 calc R . .
C39 C 0.4199(2) 0.8707(2) 0.20961(14) 0.0519(8) Uani 1 1 d . . .
H39A H 0.3868 0.9225 0.2002 0.078 Uiso 1 1 calc R . .
H39B H 0.3839 0.8312 0.1826 0.078 Uiso 1 1 calc R . .
H39C H 0.4935 0.8737 0.2078 0.078 Uiso 1 1 calc R . .
C40 C 0.47833(18) 0.90398(16) 0.31082(13) 0.0386(6) Uani 1 1 d . . .
H40A H 0.4708 0.8901 0.3488 0.058 Uiso 1 1 calc R . .
H40B H 0.4543 0.9584 0.3020 0.058 Uiso 1 1 calc R . .
H40C H 0.5520 0.8997 0.3093 0.058 Uiso 1 1 calc R . .
C41 C 0.05703(15) 0.71552(12) 0.20595(9) 0.0183(4) Uani 1 1 d . . .
H41 H 0.0027 0.6996 0.2266 0.022 Uiso 1 1 calc R . .
C42 C 0.00069(17) 0.75293(13) 0.14992(9) 0.0234(4) Uani 1 1 d . . .
H42A H -0.0430 0.7968 0.1573 0.035 Uiso 1 1 calc R . .
H42B H -0.0433 0.7131 0.1265 0.035 Uiso 1 1 calc R . .
H42C H 0.0524 0.7729 0.1300 0.035 Uiso 1 1 calc R . .
C43 C 0.11459(18) 0.64049(13) 0.19503(11) 0.0280(5) Uani 1 1 d . . .
H43A H 0.1528 0.6183 0.2311 0.042 Uiso 1 1 calc R . .
H43B H 0.1639 0.6535 0.1717 0.042 Uiso 1 1 calc R . .
H43C H 0.0639 0.6016 0.1753 0.042 Uiso 1 1 calc R . .
C44 C 0.42999(15) 0.77531(12) 0.44628(9) 0.0167(4) Uani 1 1 d . . .
C45 C 0.41281(17) 0.83479(13) 0.48294(10) 0.0241(4) Uani 1 1 d . . .
H45 H 0.3465 0.8390 0.4920 0.029 Uiso 1 1 calc R . .
C46 C 0.4914(2) 0.88781(14) 0.50624(11) 0.0311(5) Uani 1 1 d . . .
H46 H 0.4786 0.9279 0.5312 0.037 Uiso 1 1 calc R . .
C47 C 0.58890(18) 0.88266(14) 0.49331(10) 0.0292(5) Uani 1 1 d . . .
H47 H 0.6425 0.9192 0.5093 0.035 Uiso 1 1 calc R . .
C48 C 0.60734(17) 0.82407(14) 0.45710(11) 0.0276(5) Uani 1 1 d . . .
H48 H 0.6738 0.8202 0.4482 0.033 Uiso 1 1 calc R . .
C49 C 0.52830(16) 0.77080(13) 0.43373(10) 0.0219(4) Uani 1 1 d . . .
H49 H 0.5415 0.7308 0.4089 0.026 Uiso 1 1 calc R . .
C50 C 0.38461(14) 0.61988(11) 0.39774(8) 0.0151(4) Uani 1 1 d . . .
C51 C 0.46653(15) 0.58636(12) 0.43797(9) 0.0182(4) Uani 1 1 d . . .
H51 H 0.4942 0.6136 0.4723 0.022 Uiso 1 1 calc R . .
C52 C 0.50791(16) 0.51323(12) 0.42803(10) 0.0214(4) Uani 1 1 d . . .
H52 H 0.5645 0.4913 0.4553 0.026 Uiso 1 1 calc R . .
C53 C 0.46673(17) 0.47258(13) 0.37858(10) 0.0243(5) Uani 1 1 d . . .
H53 H 0.4945 0.4225 0.3721 0.029 Uiso 1 1 calc R . .
C54 C 0.38495(17) 0.50482(13) 0.33853(10) 0.0249(5) Uani 1 1 d . . .
H54 H 0.3563 0.4767 0.3047 0.030 Uiso 1 1 calc R . .
C55 C 0.34474(16) 0.57859(13) 0.34797(9) 0.0205(4) Uani 1 1 d . . .
H55 H 0.2895 0.6009 0.3201 0.025 Uiso 1 1 calc R . .
C56 C 0.6755(2) 0.05712(18) 0.39245(14) 0.0472(7) Uani 1 1 d . . .
H56A H 0.7370 0.0414 0.4215 0.071 Uiso 1 1 calc R . .
H56B H 0.6182 0.0201 0.3924 0.071 Uiso 1 1 calc R . .
H56C H 0.6541 0.1106 0.4005 0.071 Uiso 1 1 calc R . .
C57 C 0.7023(2) 0.05615(18) 0.33530(14) 0.0465(7) Uani 1 1 d . . .
H57A H 0.6421 0.0767 0.3066 0.056 Uiso 1 1 calc R . .
H57B H 0.7148 0.0009 0.3251 0.056 Uiso 1 1 calc R . .
C58 C 0.7993(2) 0.10596(18) 0.33412(12) 0.0412(6) Uani 1 1 d . . .
H58A H 0.8579 0.0882 0.3650 0.049 Uiso 1 1 calc R . .
H58B H 0.8195 0.0967 0.2979 0.049 Uiso 1 1 calc R . .
C59 C 0.7821(2) 0.19453(17) 0.34074(14) 0.0462(7) Uani 1 1 d . . .
H59A H 0.7662 0.2046 0.3780 0.055 Uiso 1 1 calc R . .
H59B H 0.7214 0.2122 0.3111 0.055 Uiso 1 1 calc R . .
C60 C 0.8800(3) 0.2424(2) 0.33593(14) 0.0531(8) Uani 1 1 d . . .
H60A H 0.8680 0.2987 0.3416 0.080 Uiso 1 1 calc R . .
H60B H 0.8936 0.2346 0.2983 0.080 Uiso 1 1 calc R . .
H60C H 0.9404 0.2243 0.3648 0.080 Uiso 1 1 calc R . .
C80 C -0.1975(3) 0.6336(3) 0.55274(19) 0.0211(8) Uani 0.671(6) 1 d PU A 1
H80 H -0.1300 0.6440 0.5805 0.025 Uiso 0.671(6) 1 calc PR A 1
C81 C -0.2203(4) 0.5450(2) 0.55072(17) 0.0397(12) Uani 0.671(6) 1 d PU A 1
H81A H -0.2191 0.5258 0.5889 0.059 Uiso 0.671(6) 1 calc PR A 1
H81B H -0.1670 0.5171 0.5359 0.059 Uiso 0.671(6) 1 calc PR A 1
H81C H -0.2893 0.5351 0.5261 0.059 Uiso 0.671(6) 1 calc PR A 1
C82 C -0.285(2) 0.6757(16) 0.5718(11) 0.032(2) Uani 0.671(6) 1 d PU A 1
H82A H -0.2925 0.6538 0.6080 0.047 Uiso 0.671(6) 1 calc PR A 1
H82B H -0.3510 0.6682 0.5435 0.047 Uiso 0.671(6) 1 calc PR A 1
H82C H -0.2696 0.7323 0.5762 0.047 Uiso 0.671(6) 1 calc PR A 1
C83 C -0.1321(7) 0.5756(5) 0.5727(3) 0.039(2) Uani 0.329(6) 1 d PU A 2
H83A H -0.0816 0.6153 0.5915 0.058 Uiso 0.329(6) 1 calc PR A 2
H83B H -0.1011 0.5441 0.5469 0.058 Uiso 0.329(6) 1 calc PR A 2
H83C H -0.1506 0.5408 0.6012 0.058 Uiso 0.329(6) 1 calc PR A 2
C84 C -0.2285(7) 0.6162(6) 0.5399(4) 0.0211(8) Uani 0.329(6) 1 d PU A 2
H84 H -0.2823 0.5765 0.5219 0.025 Uiso 0.329(6) 1 calc PR A 2
C85 C -0.275(4) 0.676(3) 0.577(2) 0.032(2) Uani 0.329(6) 1 d P A 2
H85A H -0.2929 0.6476 0.6087 0.047 Uiso 0.329(6) 1 calc PR A 2
H85B H -0.3380 0.7005 0.5540 0.047 Uiso 0.329(6) 1 calc PR A 2
H85C H -0.2231 0.7169 0.5917 0.047 Uiso 0.329(6) 1 calc PR A 2

loop_
_atom_site_aniso_label
_atom_site_aniso_U_11
_atom_site_aniso_U_22
_atom_site_aniso_U_33
_atom_site_aniso_U_23
_atom_site_aniso_U_13
_atom_site_aniso_U_12
Sn1 0.01237(6) 0.01399(7) 0.02003(7) 0.00549(5) 0.00370(5) 0.00109(5)
Rh1 0.01153(7) 0.01371(7) 0.01799(8) 0.00316(6) 0.00360(5) 0.00070(5)
Cl1 0.0294(3) 0.0166(2) 0.0424(3) -0.0016(2) 0.0081(2) -0.0029(2)
P1 0.0127(2) 0.0131(2) 0.0171(2) 0.00080(18) 0.00370(18) 0.00209(17)
C1 0.0177(9) 0.0167(9) 0.0220(11) 0.0059(8) 0.0054(8) 0.0047(7)
C2 0.0170(9) 0.0153(9) 0.0184(10) 0.0013(7) 0.0051(7) 0.0046(7)
C3 0.0191(9) 0.0228(10) 0.0208(11) 0.0007(8) 0.0043(8) 0.0029(8)
C4 0.0273(10) 0.0268(11) 0.0199(11) 0.0048(9) 0.0051(8) 0.0048(9)
C5 0.0270(11) 0.0272(12) 0.0256(12) 0.0080(9) 0.0130(9) 0.0048(9)
C6 0.0187(9) 0.0231(11) 0.0291(12) 0.0092(9) 0.0096(8) 0.0053(8)
C7 0.0173(9) 0.0162(9) 0.0153(10) 0.0042(7) 0.0045(7) -0.0010(7)
C8 0.0194(9) 0.0187(10) 0.0241(11) 0.0030(8) 0.0094(8) 0.0007(7)
C9 0.0155(9) 0.0201(10) 0.0269(11) 0.0065(9) 0.0072(8) -0.0008(7)
C10 0.0168(9) 0.0164(9) 0.0211(10) 0.0044(8) 0.0022(7) -0.0028(7)
C11 0.0155(8) 0.0162(9) 0.0171(10) 0.0041(7) 0.0026(7) 0.0002(7)
C12 0.0134(8) 0.0144(9) 0.0143(9) 0.0047(7) 0.0021(7) 0.0007(7)
C13 0.0129(8) 0.0142(9) 0.0156(9) 0.0001(7) 0.0017(7) -0.0011(7)
C14 0.0169(9) 0.0168(9) 0.0168(10) 0.0041(8) 0.0034(7) -0.0003(7)
C15 0.0146(8) 0.0176(9) 0.0218(10) 0.0049(8) 0.0012(7) 0.0027(7)
C16 0.0136(8) 0.0151(9) 0.0239(11) 0.0009(8) 0.0060(7) 0.0005(7)
C17 0.0154(8) 0.0102(8) 0.0179(10) -0.0011(7) 0.0047(7) -0.0013(6)
C18 0.0133(8) 0.0127(9) 0.0163(9) -0.0005(7) 0.0022(7) 0.0000(6)
C19 0.0170(8) 0.0116(9) 0.0202(10) 0.0018(7) 0.0087(7) 0.0032(7)
C20 0.0221(9) 0.0148(9) 0.0273(11) 0.0004(8) 0.0145(8) 0.0014(7)
C21 0.0310(11) 0.0189(10) 0.0369(13) 0.0062(9) 0.0226(10) 0.0025(8)
C22 0.0380(12) 0.0252(11) 0.0288(12) 0.0113(10) 0.0228(10) 0.0145(10)
C23 0.0347(12) 0.0279(12) 0.0177(11) 0.0017(9) 0.0106(9) 0.0108(9)
C24 0.0246(10) 0.0178(10) 0.0193(10) 0.0004(8) 0.0077(8) 0.0055(8)
C25 0.0352(12) 0.0226(11) 0.0189(11) -0.0024(9) 0.0028(9) -0.0025(9)
C26 0.0496(15) 0.0193(12) 0.0375(15) -0.0021(10) 0.0015(12) 0.0029(10)
C27 0.0508(16) 0.0311(14) 0.0351(15) -0.0040(11) -0.0051(12) -0.0014(12)
C32 0.0295(11) 0.0177(10) 0.0308(12) -0.0047(9) 0.0180(9) -0.0079(8)
C33 0.0377(13) 0.0192(11) 0.0577(17) -0.0089(11) 0.0261(12) -0.0078(10)
C34 0.0318(11) 0.0278(12) 0.0278(12) -0.0031(10) 0.0094(10) -0.0077(9)
C35 0.0201(9) 0.0178(10) 0.0236(11) -0.0018(8) 0.0058(8) 0.0000(7)
C36 0.0359(13) 0.0378(14) 0.0313(14) -0.0134(11) 0.0003(10) 0.0050(11)
C37 0.0429(14) 0.0195(11) 0.0442(15) 0.0059(10) 0.0187(12) 0.0092(10)
C38 0.0165(9) 0.0248(11) 0.0470(15) 0.0026(10) 0.0117(9) -0.0005(8)
C39 0.0351(14) 0.069(2) 0.058(2) 0.0153(17) 0.0225(14) -0.0064(14)
C40 0.0168(10) 0.0342(14) 0.0637(19) 0.0011(13) 0.0069(11) -0.0037(9)
C41 0.0204(9) 0.0165(9) 0.0193(10) 0.0002(8) 0.0068(8) -0.0027(7)
C42 0.0272(10) 0.0213(10) 0.0206(11) 0.0002(8) 0.0035(8) -0.0074(8)
C43 0.0313(11) 0.0200(11) 0.0326(13) -0.0055(9) 0.0074(10) 0.0001(9)
C44 0.0171(9) 0.0144(9) 0.0181(10) 0.0023(7) 0.0029(7) 0.0014(7)
C45 0.0229(10) 0.0224(11) 0.0276(12) -0.0037(9) 0.0074(9) -0.0001(8)
C46 0.0375(13) 0.0243(12) 0.0312(13) -0.0098(10) 0.0074(10) -0.0047(10)
C47 0.0280(11) 0.0236(11) 0.0327(13) -0.0009(10) 0.0004(9) -0.0081(9)
C48 0.0186(10) 0.0228(11) 0.0411(14) 0.0010(10) 0.0065(9) -0.0025(8)
C49 0.0187(9) 0.0176(10) 0.0299(12) -0.0009(9) 0.0067(8) 0.0012(8)
C50 0.0161(8) 0.0121(9) 0.0183(10) 0.0013(7) 0.0068(7) 0.0012(7)
C51 0.0188(9) 0.0168(9) 0.0191(10) 0.0011(8) 0.0048(8) 0.0008(7)
C52 0.0209(9) 0.0172(10) 0.0279(12) 0.0060(8) 0.0093(8) 0.0043(8)
C53 0.0290(11) 0.0136(10) 0.0348(13) -0.0014(9) 0.0168(9) 0.0021(8)
C54 0.0296(11) 0.0223(11) 0.0246(12) -0.0070(9) 0.0097(9) -0.0022(9)
C55 0.0198(9) 0.0208(10) 0.0213(11) -0.0016(8) 0.0053(8) -0.0004(8)
C56 0.0420(15) 0.0408(16) 0.064(2) 0.0153(15) 0.0222(14) 0.0146(13)
C57 0.0451(16) 0.0371(15) 0.0573(19) -0.0126(14) 0.0119(14) -0.0006(12)
C58 0.0444(15) 0.0446(16) 0.0365(15) -0.0018(12) 0.0131(12) 0.0069(12)
C59 0.0511(17) 0.0365(15) 0.0486(18) 0.0037(13) 0.0065(14) 0.0059(13)
C60 0.061(2) 0.056(2) 0.0426(18) 0.0026(15) 0.0107(15) -0.0067(16)
C80 0.023(2) 0.023(2) 0.019(2) 0.0026(15) 0.0076(17) -0.0044(15)
C81 0.071(3) 0.0260(19) 0.027(2) 0.0066(16) 0.022(2) 0.0005(18)
C82 0.033(5) 0.0437(16) 0.022(5) 0.007(3) 0.014(4) 0.007(3)
C83 0.057(5) 0.036(5) 0.027(4) 0.017(3) 0.015(4) 0.016(4)
C84 0.023(2) 0.023(2) 0.019(2) 0.0026(15) 0.0076(17) -0.0044(15)
C85 0.033(5) 0.0437(16) 0.022(5) 0.007(3) 0.014(4) 0.007(3)

loop_
_atom_type_symbol
_atom_type_description
_atom_type_scat_dispersion_real
_atom_type_scat_dispersion_imag
_atom_type_scat_source
C C 0.0033 0.0016 'International Tables Vol C Tables 4.2.6.8 and 6.1.1.4'
H H 0.0000 0.0000 'International Tables Vol C Tables 4.2.6.8 and 6.1.1.4'
P P 0.1023 0.0942 'International Tables Vol C Tables 4.2.6.8 and 6.1.1.4'
Cl Cl 0.1484 0.1585 'International Tables Vol C Tables 4.2.6.8 and 6.1.1.4'
Rh Rh -1.1178 0.9187 'International Tables Vol C Tables 4.2.6.8 and 6.1.1.4'
Sn Sn -0.6537 1.4246 'International Tables Vol C Tables 4.2.6.8 and 6.1.1.4'

loop_
_geom_angle_atom_site_label_1
_geom_angle_atom_site_label_2
_geom_angle_atom_site_label_3
_geom_angle
C1 Sn1 C18 130.31(7)
C1 Sn1 Cl1 104.38(6)
C18 Sn1 Cl1 99.39(5)
C1 Sn1 Rh1 105.35(5)
C18 Sn1 Rh1 97.49(5)
Cl1 Sn1 Rh1 122.137(16)
P1 Rh1 C12 160.24(5)
P1 Rh1 C7 157.17(5)
C12 Rh1 C7 37.19(7)
P1 Rh1 C11 136.84(5)
C12 Rh1 C11 36.86(7)
C7 Rh1 C11 65.97(7)
P1 Rh1 C10 121.23(5)
C12 Rh1 C10 64.89(7)
C7 Rh1 C10 75.84(7)
C11 Rh1 C10 35.72(6)
P1 Rh1 C8 134.74(5)
C12 Rh1 C8 64.99(7)
C7 Rh1 C8 35.65(7)
C11 Rh1 C8 75.72(7)
C10 Rh1 C8 62.72(7)
P1 Rh1 C9 119.56(5)
C12 Rh1 C9 76.87(7)
C7 Rh1 C9 64.32(7)
C11 Rh1 C9 64.50(7)
C10 Rh1 C9 35.24(7)
C8 Rh1 C9 34.94(7)
P1 Rh1 Sn1 82.276(14)
C12 Rh1 Sn1 82.94(5)
C7 Rh1 Sn1 93.55(5)
C11 Rh1 Sn1 104.14(5)
C10 Rh1 Sn1 139.50(5)
C8 Rh1 Sn1 125.84(5)
C9 Rh1 Sn1 157.52(5)
C44 P1 C50 103.44(9)
C44 P1 C2 103.29(9)
C50 P1 C2 99.10(9)
C44 P1 Rh1 115.11(7)
C50 P1 Rh1 116.41(7)
C2 P1 Rh1 117.19(6)
C2 C1 C6 120.31(19)
C2 C1 Sn1 110.91(14)
C6 C1 Sn1 128.76(15)
C1 C2 C3 119.09(18)
C1 C2 P1 118.50(15)
C3 C2 P1 122.18(15)
C4 C3 C2 119.99(19)
C4 C3 H3 120.0
C2 C3 H3 120.0
C3 C4 C5 120.7(2)
C3 C4 H4 119.7
C5 C4 H4 119.7
C6 C5 C4 119.9(2)
C6 C5 H5 120.0
C4 C5 H5 120.0
C5 C6 C1 119.9(2)
C5 C6 H6 120.0
C1 C6 H6 120.0
C8 C7 C12 118.93(18)
C8 C7 C41 120.65(18)
C12 C7 C41 120.35(16)
C8 C7 Rh1 74.68(12)
C12 C7 Rh1 69.52(11)
C41 C7 Rh1 129.84(13)
C9 C8 C7 121.53(19)
C9 C8 Rh1 72.89(12)
C7 C8 Rh1 69.68(11)
C9 C8 H8 118.5
C7 C8 H8 118.5
Rh1 C8 H8 118.5
C8 C9 C10 118.62(17)
C8 C9 C38 119.58(19)
C10 C9 C38 121.75(19)
C8 C9 Rh1 72.17(11)
C10 C9 Rh1 71.38(11)
C38 C9 Rh1 129.94(15)
C9 C10 C11 122.20(18)
C9 C10 Rh1 73.39(11)
C11 C10 Rh1 71.01(11)
C9 C10 H10 118.3
C11 C10 H10 118.3
Rh1 C10 H10 118.3
C10 C11 C12 118.15(18)
C10 C11 C35 119.51(18)
C12 C11 C35 122.32(16)
C10 C11 Rh1 73.27(11)
C12 C11 Rh1 68.97(11)
C35 C11 Rh1 130.48(14)
C11 C12 C7 120.43(16)
C11 C12 C13 117.82(17)
C7 C12 C13 121.71(17)
C11 C12 Rh1 74.17(11)
C7 C12 Rh1 73.29(11)
C13 C12 Rh1 122.27(13)
C14 C13 C18 119.46(17)
C14 C13 C12 119.63(17)
C18 C13 C12 120.59(16)
C15 C14 C13 120.04(18)
C15 C14 H14 120.0
C13 C14 H14 120.0
C16 C15 C14 120.25(18)
C16 C15 H15 119.9
C14 C15 H15 119.9
C15 C16 C17 120.69(17)
C15 C16 H16 119.7
C17 C16 H16 119.7
C16 C17 C18 118.96(18)
C16 C17 C19 120.66(16)
C18 C17 C19 120.18(17)
C17 C18 C13 120.32(17)
C17 C18 Sn1 126.68(14)
C13 C18 Sn1 112.96(13)
C20 C19 C24 120.25(18)
C20 C19 C17 120.97(18)
C24 C19 C17 118.78(17)
C19 C20 C21 118.6(2)
C19 C20 C32 121.42(18)
C21 C20 C32 119.99(19)
C22 C21 C20 122.0(2)
C22 C21 H21 119.0
C20 C21 H21 119.0
C23 C22 C21 118.4(2)
C23 C22 C80 113.3(3)
C21 C22 C80 128.3(3)
C23 C22 C84 132.8(4)
C21 C22 C84 108.7(4)
C80 C22 C84 20.1(3)
C22 C23 C24 122.2(2)
C22 C23 H23 118.9
C24 C23 H23 118.9
C23 C24 C19 118.6(2)
C23 C24 C25 119.7(2)
C19 C24 C25 121.70(18)
C24 C25 C26 110.42(19)
C24 C25 C27 114.8(2)
C26 C25 C27 110.0(2)
C24 C25 H25 107.1
C26 C25 H25 107.1
C27 C25 H25 107.1
C25 C26 H26A 109.5
C25 C26 H26B 109.5
H26A C26 H26B 109.5
C25 C26 H26C 109.5
H26A C26 H26C 109.5
H26B C26 H26C 109.5
C25 C27 H27A 109.5
C25 C27 H27B 109.5
H27A C27 H27B 109.5
C25 C27 H27C 109.5
H27A C27 H27C 109.5
H27B C27 H27C 109.5
C20 C32 C33 112.7(2)
C20 C32 C34 111.28(17)
C33 C32 C34 109.56(19)
C20 C32 H32 107.7
C33 C32 H32 107.7
C34 C32 H32 107.7
C32 C33 H33A 109.5
C32 C33 H33B 109.5
H33A C33 H33B 109.5
C32 C33 H33C 109.5
H33A C33 H33C 109.5
H33B C33 H33C 109.5
C32 C34 H34A 109.5
C32 C34 H34B 109.5
H34A C34 H34B 109.5
C32 C34 H34C 109.5
H34A C34 H34C 109.5
H34B C34 H34C 109.5
C36 C35 C11 113.13(18)
C36 C35 C37 110.7(2)
C11 C35 C37 109.91(18)
C36 C35 H35 107.6
C11 C35 H35 107.6
C37 C35 H35 107.6
C35 C36 H36A 109.5
C35 C36 H36B 109.5
H36A C36 H36B 109.5
C35 C36 H36C 109.5
H36A C36 H36C 109.5
H36B C36 H36C 109.5
C35 C37 H37A 109.5
C35 C37 H37B 109.5
H37A C37 H37B 109.5
C35 C37 H37C 109.5
H37A C37 H37C 109.5
H37B C37 H37C 109.5
C39 C38 C40 109.9(2)
C39 C38 C9 110.1(2)
C40 C38 C9 113.9(2)
C39 C38 H38 107.6
C40 C38 H38 107.6
C9 C38 H38 107.6
C38 C39 H39A 109.5
C38 C39 H39B 109.5
H39A C39 H39B 109.5
C38 C39 H39C 109.5
H39A C39 H39C 109.5
H39B C39 H39C 109.5
C38 C40 H40A 109.5
C38 C40 H40B 109.5
H40A C40 H40B 109.5
C38 C40 H40C 109.5
H40A C40 H40C 109.5
H40B C40 H40C 109.5
C7 C41 C42 109.63(16)
C7 C41 C43 113.92(17)
C42 C41 C43 110.19(18)
C7 C41 H41 107.6
C42 C41 H41 107.6
C43 C41 H41 107.6
C41 C42 H42A 109.5
C41 C42 H42B 109.5
H42A C42 H42B 109.5
C41 C42 H42C 109.5
H42A C42 H42C 109.5
H42B C42 H42C 109.5
C41 C43 H43A 109.5
C41 C43 H43B 109.5
H43A C43 H43B 109.5
C41 C43 H43C 109.5
H43A C43 H43C 109.5
H43B C43 H43C 109.5
C45 C44 C49 118.20(19)
C45 C44 P1 120.19(15)
C49 C44 P1 121.11(16)
C46 C45 C44 120.8(2)
C46 C45 H45 119.6
C44 C45 H45 119.6
C45 C46 C47 120.4(2)
C45 C46 H46 119.8
C47 C46 H46 119.8
C48 C47 C46 119.6(2)
C48 C47 H47 120.2
C46 C47 H47 120.2
C47 C48 C49 119.9(2)
C47 C48 H48 120.0
C49 C48 H48 120.0
C48 C49 C44 121.1(2)
C48 C49 H49 119.5
C44 C49 H49 119.5
C55 C50 C51 118.77(18)
C55 C50 P1 117.81(15)
C51 C50 P1 123.33(15)
C52 C51 C50 120.4(2)
C52 C51 H51 119.8
C50 C51 H51 119.8
C53 C52 C51 120.1(2)
C53 C52 H52 120.0
C51 C52 H52 120.0
C52 C53 C54 120.07(19)
C52 C53 H53 120.0
C54 C53 H53 120.0
C53 C54 C55 119.9(2)
C53 C54 H54 120.1
C55 C54 H54 120.1
C50 C55 C54 120.7(2)
C50 C55 H55 119.6
C54 C55 H55 119.6
C57 C56 H56A 109.5
C57 C56 H56B 109.5
H56A C56 H56B 109.5
C57 C56 H56C 109.5
H56A C56 H56C 109.5
H56B C56 H56C 109.5
C56 C57 C58 112.5(3)
C56 C57 H57A 109.1
C58 C57 H57A 109.1
C56 C57 H57B 109.1
C58 C57 H57B 109.1
H57A C57 H57B 107.8
C59 C58 C57 113.1(2)
C59 C58 H58A 109.0
C57 C58 H58A 109.0
C59 C58 H58B 109.0
C57 C58 H58B 109.0
H58A C58 H58B 107.8
C58 C59 C60 111.0(3)
C58 C59 H59A 109.4
C60 C59 H59A 109.4
C58 C59 H59B 109.4
C60 C59 H59B 109.4
H59A C59 H59B 108.0
C59 C60 H60A 109.5
C59 C60 H60B 109.5
H60A C60 H60B 109.5
C59 C60 H60C 109.5
H60A C60 H60C 109.5
H60B C60 H60C 109.5
C82 C80 C81 108.2(11)
C82 C80 C22 109.4(11)
C81 C80 C22 111.1(3)
C82 C80 H80 109.4
C81 C80 H80 109.4
C22 C80 H80 109.4
C84 C83 H83A 109.5
C84 C83 H83B 109.5
H83A C83 H83B 109.5
C84 C83 H83C 109.5
H83A C83 H83C 109.5
H83B C83 H83C 109.5
C83 C84 C22 104.6(7)
C83 C84 C85 112(2)
C22 C84 C85 108(2)
C83 C84 H84 110.7
C22 C84 H84 110.7
C85 C84 H84 110.7
C84 C85 H85A 109.5
C84 C85 H85B 109.5
H85A C85 H85B 109.5
C84 C85 H85C 109.5
H85A C85 H85C 109.5
H85B C85 H85C 109.5

loop_
_geom_bond_atom_site_label_1
_geom_bond_atom_site_label_2
_geom_bond_distance
Sn1 C1 2.139(2)
Sn1 C18 2.1559(18)
Sn1 Cl1 2.4024(6)
Sn1 Rh1 2.47039(19)
Rh1 P1 2.2026(5)
Rh1 C12 2.2315(18)
Rh1 C7 2.281(2)
Rh1 C11 2.3001(19)
Rh1 C10 2.330(2)
Rh1 C8 2.346(2)
Rh1 C9 2.356(2)
P1 C44 1.831(2)
P1 C50 1.8455(19)
P1 C2 1.867(2)
C1 C2 1.400(3)
C1 C6 1.400(3)
C2 C3 1.400(3)
C3 C4 1.387(3)
C3 H3 0.9500
C4 C5 1.389(3)
C4 H4 0.9500
C5 C6 1.382(3)
C5 H5 0.9500
C6 H6 0.9500
C7 C8 1.418(3)
C7 C12 1.440(3)
C7 C41 1.524(3)
C8 C9 1.412(3)
C8 H8 1.0000
C9 C10 1.418(3)
C9 C38 1.524(3)
C10 C11 1.420(3)
C10 H10 1.0000
C11 C12 1.434(3)
C11 C35 1.525(3)
C12 C13 1.511(2)
C13 C14 1.398(3)
C13 C18 1.406(3)
C14 C15 1.393(3)
C14 H14 0.9500
C15 C16 1.389(3)
C15 H15 0.9500
C16 C17 1.399(3)
C16 H16 0.9500
C17 C18 1.404(2)
C17 C19 1.500(3)
C19 C20 1.402(3)
C19 C24 1.414(3)
C20 C21 1.403(3)
C20 C32 1.522(3)
C21 C22 1.386(4)
C21 H21 0.9500
C22 C23 1.385(4)
C22 C80 1.539(5)
C22 C84 1.553(10)
C23 C24 1.392(3)
C23 H23 0.9500
C24 C25 1.526(3)
C25 C26 1.529(3)
C25 C27 1.536(3)
C25 H25 1.0000
C26 H26A 0.9800
C26 H26B 0.9800
C26 H26C 0.9800
C27 H27A 0.9800
C27 H27B 0.9800
C27 H27C 0.9800
C32 C33 1.530(3)
C32 C34 1.530(3)
C32 H32 1.0000
C33 H33A 0.9800
C33 H33B 0.9800
C33 H33C 0.9800
C34 H34A 0.9800
C34 H34B 0.9800
C34 H34C 0.9800
C35 C36 1.523(3)
C35 C37 1.532(3)
C35 H35 1.0000
C36 H36A 0.9800
C36 H36B 0.9800
C36 H36C 0.9800
C37 H37A 0.9800
C37 H37B 0.9800
C37 H37C 0.9800
C38 C39 1.493(4)
C38 C40 1.523(4)
C38 H38 1.0000
C39 H39A 0.9800
C39 H39B 0.9800
C39 H39C 0.9800
C40 H40A 0.9800
C40 H40B 0.9800
C40 H40C 0.9800
C41 C42 1.530(3)
C41 C43 1.531(3)
C41 H41 1.0000
C42 H42A 0.9800
C42 H42B 0.9800
C42 H42C 0.9800
C43 H43A 0.9800
C43 H43B 0.9800
C43 H43C 0.9800
C44 C45 1.397(3)
C44 C49 1.397(3)
C45 C46 1.386(3)
C45 H45 0.9500
C46 C47 1.391(3)
C46 H46 0.9500
C47 C48 1.384(3)
C47 H47 0.9500
C48 C49 1.394(3)
C48 H48 0.9500
C49 H49 0.9500
C50 C55 1.391(3)
C50 C51 1.398(3)
C51 C52 1.394(3)
C51 H51 0.9500
C52 C53 1.383(3)
C52 H52 0.9500
C53 C54 1.386(3)
C53 H53 0.9500
C54 C55 1.394(3)
C54 H54 0.9500
C55 H55 0.9500
C56 C57 1.510(4)
C56 H56A 0.9800
C56 H56B 0.9800
C56 H56C 0.9800
C57 C58 1.534(4)
C57 H57A 0.9900
C57 H57B 0.9900
C58 C59 1.528(4)
C58 H58A 0.9900
C58 H58B 0.9900
C59 C60 1.548(4)
C59 H59A 0.9900
C59 H59B 0.9900
C60 H60A 0.9800
C60 H60B 0.9800
C60 H60C 0.9800
C80 C82 1.52(3)
C80 C81 1.526(6)
C80 H80 1.0000
C81 H81A 0.9800
C81 H81B 0.9800
C81 H81C 0.9800
C82 H82A 0.9800
C82 H82B 0.9800
C82 H82C 0.9800
C83 C84 1.499(13)
C83 H83A 0.9800
C83 H83B 0.9800
C83 H83C 0.9800
C84 C85 1.57(6)
C84 H84 1.0000
C85 H85A 0.9800
C85 H85B 0.9800
C85 H85C 0.9800

loop_
_geom_torsion_atom_site_label_1
_geom_torsion_atom_site_label_2
_geom_torsion_atom_site_label_3
_geom_torsion_atom_site_label_4
_geom_torsion
C1 Sn1 Rh1 P1 17.42(6)
C18 Sn1 Rh1 P1 152.88(5)
Cl1 Sn1 Rh1 P1 -101.05(2)
C1 Sn1 Rh1 C12 -149.43(8)
C18 Sn1 Rh1 C12 -13.98(7)
Cl1 Sn1 Rh1 C12 92.10(5)
C1 Sn1 Rh1 C7 174.86(8)
C18 Sn1 Rh1 C7 -49.69(7)
Cl1 Sn1 Rh1 C7 56.39(5)
C1 Sn1 Rh1 C11 -119.05(8)
C18 Sn1 Rh1 C11 16.41(7)
Cl1 Sn1 Rh1 C11 122.49(6)
C1 Sn1 Rh1 C10 -112.89(10)
C18 Sn1 Rh1 C10 22.56(10)
Cl1 Sn1 Rh1 C10 128.64(8)
C1 Sn1 Rh1 C8 158.52(8)
C18 Sn1 Rh1 C8 -66.02(8)
Cl1 Sn1 Rh1 C8 40.05(7)
C1 Sn1 Rh1 C9 -175.54(15)
C18 Sn1 Rh1 C9 -40.08(15)
Cl1 Sn1 Rh1 C9 66.00(14)
C12 Rh1 P1 C44 -102.63(17)
C7 Rh1 P1 C44 134.77(14)
C11 Rh1 P1 C44 -42.05(10)
C10 Rh1 P1 C44 0.10(9)
C8 Rh1 P1 C44 81.26(10)
C9 Rh1 P1 C44 41.14(10)
Sn1 Rh1 P1 C44 -144.51(7)
C12 Rh1 P1 C50 136.09(16)
C7 Rh1 P1 C50 13.49(15)
C11 Rh1 P1 C50 -163.33(9)
C10 Rh1 P1 C50 -121.18(9)
C8 Rh1 P1 C50 -40.02(10)
C9 Rh1 P1 C50 -80.14(9)
Sn1 Rh1 P1 C50 94.21(7)
C12 Rh1 P1 C2 19.12(17)
C7 Rh1 P1 C2 -103.49(14)
C11 Rh1 P1 C2 79.70(10)
C10 Rh1 P1 C2 121.84(9)
C8 Rh1 P1 C2 -157.00(10)
C9 Rh1 P1 C2 162.89(9)
Sn1 Rh1 P1 C2 -22.77(7)
C18 Sn1 C1 C2 -124.43(14)
Cl1 Sn1 C1 C2 119.58(14)
Rh1 Sn1 C1 C2 -10.20(15)
C18 Sn1 C1 C6 57.5(2)
Cl1 Sn1 C1 C6 -58.5(2)
Rh1 Sn1 C1 C6 171.71(18)
C6 C1 C2 C3 -2.4(3)
Sn1 C1 C2 C3 179.33(15)
C6 C1 C2 P1 172.19(16)
Sn1 C1 C2 P1 -6.1(2)
C44 P1 C2 C1 151.32(16)
C50 P1 C2 C1 -102.44(17)
Rh1 P1 C2 C1 23.62(18)
C44 P1 C2 C3 -34.27(19)
C50 P1 C2 C3 71.97(18)
Rh1 P1 C2 C3 -161.97(15)
C1 C2 C3 C4 0.9(3)
P1 C2 C3 C4 -173.53(17)
C2 C3 C4 C5 1.3(3)
C3 C4 C5 C6 -1.8(4)
C4 C5 C6 C1 0.3(3)
C2 C1 C6 C5 1.8(3)
Sn1 C1 C6 C5 179.78(17)
P1 Rh1 C7 C8 -78.50(17)
C12 Rh1 C7 C8 129.62(17)
C11 Rh1 C7 C8 99.12(13)
C10 Rh1 C7 C8 62.66(12)
C9 Rh1 C7 C8 27.09(12)
Sn1 Rh1 C7 C8 -156.97(11)
P1 Rh1 C7 C12 151.89(11)
C11 Rh1 C7 C12 -30.50(10)
C10 Rh1 C7 C12 -66.95(11)
C8 Rh1 C7 C12 -129.62(17)
C9 Rh1 C7 C12 -102.53(12)
Sn1 Rh1 C7 C12 73.41(10)
P1 Rh1 C7 C41 38.9(3)
C12 Rh1 C7 C41 -113.0(2)
C11 Rh1 C7 C41 -143.51(19)
C10 Rh1 C7 C41 -179.96(18)
C8 Rh1 C7 C41 117.4(2)
C9 Rh1 C7 C41 144.46(19)
Sn1 Rh1 C7 C41 -39.60(17)
C12 C7 C8 C9 2.1(3)
C41 C7 C8 C9 178.96(19)
Rh1 C7 C8 C9 -53.47(19)
C12 C7 C8 Rh1 55.54(16)
C41 C7 C8 Rh1 -127.57(18)
P1 Rh1 C8 C9 -78.14(13)
C12 Rh1 C8 C9 103.31(13)
C7 Rh1 C8 C9 134.22(18)
C11 Rh1 C8 C9 65.71(12)
C10 Rh1 C8 C9 29.94(11)
Sn1 Rh1 C8 C9 163.02(9)
P1 Rh1 C8 C7 147.64(10)
C12 Rh1 C8 C7 -30.91(11)
C11 Rh1 C8 C7 -68.51(12)
C10 Rh1 C8 C7 -104.28(13)
C9 Rh1 C8 C7 -134.22(18)
Sn1 Rh1 C8 C7 28.80(14)
C7 C8 C9 C10 -4.1(3)
Rh1 C8 C9 C10 -56.10(17)
C7 C8 C9 C38 178.4(2)
Rh1 C8 C9 C38 126.36(19)
C7 C8 C9 Rh1 52.03(18)
P1 Rh1 C9 C8 126.94(11)
C12 Rh1 C9 C8 -64.90(12)
C7 Rh1 C9 C8 -27.61(11)
C11 Rh1 C9 C8 -101.86(13)
C10 Rh1 C9 C8 -129.75(18)
Sn1 Rh1 C9 C8 -38.3(2)
P1 Rh1 C9 C10 -103.31(11)
C12 Rh1 C9 C10 64.85(12)
C7 Rh1 C9 C10 102.14(13)
C11 Rh1 C9 C10 27.88(11)
C8 Rh1 C9 C10 129.75(18)
Sn1 Rh1 C9 C10 91.49(18)
P1 Rh1 C9 C38 12.9(2)
C12 Rh1 C9 C38 -178.9(2)
C7 Rh1 C9 C38 -141.6(2)
C11 Rh1 C9 C38 144.1(2)
C10 Rh1 C9 C38 116.2(3)
C8 Rh1 C9 C38 -114.0(2)
Sn1 Rh1 C9 C38 -152.28(14)
C8 C9 C10 C11 2.6(3)
C38 C9 C10 C11 -179.9(2)
Rh1 C9 C10 C11 -53.90(18)
C8 C9 C10 Rh1 56.50(17)
C38 C9 C10 Rh1 -126.0(2)
P1 Rh1 C10 C9 98.14(12)
C12 Rh1 C10 C9 -103.22(13)
C7 Rh1 C10 C9 -65.32(12)
C11 Rh1 C10 C9 -133.69(18)
C8 Rh1 C10 C9 -29.70(12)
Sn1 Rh1 C10 C9 -143.95(10)
P1 Rh1 C10 C11 -128.17(10)
C12 Rh1 C10 C11 30.48(11)
C7 Rh1 C10 C11 68.37(12)
C8 Rh1 C10 C11 103.99(13)
C9 Rh1 C10 C11 133.69(18)
Sn1 Rh1 C10 C11 -10.26(16)
C9 C10 C11 C12 0.8(3)
Rh1 C10 C11 C12 -54.14(16)
C9 C10 C11 C35 -177.53(19)
Rh1 C10 C11 C35 127.50(18)
C9 C10 C11 Rh1 54.97(18)
P1 Rh1 C11 C10 79.36(13)
C12 Rh1 C11 C10 -130.04(17)
C7 Rh1 C11 C10 -99.29(13)
C8 Rh1 C11 C10 -62.86(12)
C9 Rh1 C11 C10 -27.53(12)
Sn1 Rh1 C11 C10 173.15(11)
P1 Rh1 C11 C12 -150.60(9)
C7 Rh1 C11 C12 30.76(10)
C10 Rh1 C11 C12 130.04(17)
C8 Rh1 C11 C12 67.18(11)
C9 Rh1 C11 C12 102.51(12)
Sn1 Rh1 C11 C12 -56.81(11)
P1 Rh1 C11 C35 -35.5(2)
C12 Rh1 C11 C35 115.1(2)
C7 Rh1 C11 C35 145.90(19)
C10 Rh1 C11 C35 -114.8(2)
C8 Rh1 C11 C35 -177.67(19)
C9 Rh1 C11 C35 -142.34(19)
Sn1 Rh1 C11 C35 58.34(17)
C10 C11 C12 C7 -2.9(3)
C35 C11 C12 C7 175.44(18)
Rh1 C11 C12 C7 -59.13(16)
C10 C11 C12 C13 174.81(17)
C35 C11 C12 C13 -6.9(3)
Rh1 C11 C12 C13 118.55(16)
C10 C11 C12 Rh1 56.26(16)
C35 C11 C12 Rh1 -125.43(18)
C8 C7 C12 C11 1.5(3)
C41 C7 C12 C11 -175.42(17)
Rh1 C7 C12 C11 59.56(16)
C8 C7 C12 C13 -176.11(18)
C41 C7 C12 C13 7.0(3)
Rh1 C7 C12 C13 -118.02(17)
C8 C7 C12 Rh1 -58.08(17)
C41 C7 C12 Rh1 125.01(17)
P1 Rh1 C12 C11 83.34(18)
C7 Rh1 C12 C11 -129.40(16)
C10 Rh1 C12 C11 -29.58(11)
C8 Rh1 C12 C11 -99.71(12)
C9 Rh1 C12 C11 -64.80(11)
Sn1 Rh1 C12 C11 125.15(10)
P1 Rh1 C12 C7 -147.26(13)
C11 Rh1 C12 C7 129.40(16)
C10 Rh1 C12 C7 99.83(12)
C8 Rh1 C12 C7 29.69(11)
C9 Rh1 C12 C7 64.60(11)
Sn1 Rh1 C12 C7 -105.45(10)
P1 Rh1 C12 C13 -29.9(3)
C7 Rh1 C12 C13 117.4(2)
C11 Rh1 C12 C13 -113.2(2)
C10 Rh1 C12 C13 -142.82(17)
C8 Rh1 C12 C13 147.05(17)
C9 Rh1 C12 C13 -178.04(17)
Sn1 Rh1 C12 C13 11.91(14)
C11 C12 C13 C14 85.0(2)
C7 C12 C13 C14 -97.4(2)
Rh1 C12 C13 C14 173.18(14)
C11 C12 C13 C18 -88.5(2)
C7 C12 C13 C18 89.2(2)
Rh1 C12 C13 C18 -0.3(3)
C18 C13 C14 C15 1.9(3)
C12 C13 C14 C15 -171.62(19)
C13 C14 C15 C16 2.5(3)
C14 C15 C16 C17 -3.2(3)
C15 C16 C17 C18 -0.5(3)
C15 C16 C17 C19 174.31(19)
C16 C17 C18 C13 5.0(3)
C19 C17 C18 C13 -169.89(18)
C16 C17 C18 Sn1 -172.55(14)
C19 C17 C18 Sn1 12.6(3)
C14 C13 C18 C17 -5.7(3)
C12 C13 C18 C17 167.78(18)
C14 C13 C18 Sn1 172.18(15)
C12 C13 C18 Sn1 -14.4(2)
C1 Sn1 C18 C17 -45.2(2)
Cl1 Sn1 C18 C17 72.90(17)
Rh1 Sn1 C18 C17 -162.65(16)
C1 Sn1 C18 C13 137.15(14)
Cl1 Sn1 C18 C13 -104.80(13)
Rh1 Sn1 C18 C13 19.65(14)
C16 C17 C19 C20 77.1(2)
C18 C17 C19 C20 -108.1(2)
C16 C17 C19 C24 -102.6(2)
C18 C17 C19 C24 72.2(2)
C24 C19 C20 C21 1.5(3)
C17 C19 C20 C21 -178.16(18)
C24 C19 C20 C32 -179.29(18)
C17 C19 C20 C32 1.0(3)
C19 C20 C21 C22 -0.3(3)
C32 C20 C21 C22 -179.5(2)
C20 C21 C22 C23 -0.4(3)
C20 C21 C22 C80 -178.7(3)
C20 C21 C22 C84 176.2(4)
C21 C22 C23 C24 0.0(3)
C80 C22 C23 C24 178.5(2)
C84 C22 C23 C24 -175.7(5)
C22 C23 C24 C19 1.2(3)
C22 C23 C24 C25 179.2(2)
C20 C19 C24 C23 -2.0(3)
C17 C19 C24 C23 177.74(18)
C20 C19 C24 C25 -179.95(19)
C17 C19 C24 C25 -0.2(3)
C23 C24 C25 C26 -95.7(2)
C19 C24 C25 C26 82.3(2)
C23 C24 C25 C27 29.3(3)
C19 C24 C25 C27 -152.7(2)
C19 C20 C32 C33 135.6(2)
C21 C20 C32 C33 -45.3(3)
C19 C20 C32 C34 -100.9(2)
C21 C20 C32 C34 78.3(2)
C10 C11 C35 C36 -46.8(3)
C12 C11 C35 C36 134.9(2)
Rh1 C11 C35 C36 46.0(3)
C10 C11 C35 C37 77.6(2)
C12 C11 C35 C37 -100.7(2)
Rh1 C11 C35 C37 170.36(16)
C8 C9 C38 C39 64.1(3)
C10 C9 C38 C39 -113.4(3)
Rh1 C9 C38 C39 155.0(2)
C8 C9 C38 C40 -171.9(2)
C10 C9 C38 C40 10.6(3)
Rh1 C9 C38 C40 -81.0(3)
C8 C7 C41 C42 -91.5(2)
C12 C7 C41 C42 85.3(2)
Rh1 C7 C41 C42 173.04(14)
C8 C7 C41 C43 32.5(3)
C12 C7 C41 C43 -150.70(19)
Rh1 C7 C41 C43 -63.0(2)
C50 P1 C44 C45 -151.95(17)
C2 P1 C44 C45 -49.04(19)
Rh1 P1 C44 C45 79.95(18)
C50 P1 C44 C49 36.31(19)
C2 P1 C44 C49 139.22(17)
Rh1 P1 C44 C49 -91.79(17)
C49 C44 C45 C46 -0.1(3)
P1 C44 C45 C46 -172.03(19)
C44 C45 C46 C47 0.1(4)
C45 C46 C47 C48 -0.2(4)
C46 C47 C48 C49 0.2(4)
C47 C48 C49 C44 -0.1(4)
C45 C44 C49 C48 0.0(3)
P1 C44 C49 C48 171.94(18)
C44 P1 C50 C55 -144.90(16)
C2 P1 C50 C55 108.98(16)
Rh1 P1 C50 C55 -17.62(17)
C44 P1 C50 C51 38.57(18)
C2 P1 C50 C51 -67.55(18)
Rh1 P1 C50 C51 165.85(14)
C55 C50 C51 C52 0.6(3)
P1 C50 C51 C52 177.06(15)
C50 C51 C52 C53 -1.2(3)
C51 C52 C53 C54 0.7(3)
C52 C53 C54 C55 0.5(3)
C51 C50 C55 C54 0.6(3)
P1 C50 C55 C54 -176.10(16)
C53 C54 C55 C50 -1.1(3)
C56 C57 C58 C59 -67.2(3)
C57 C58 C59 C60 -176.8(3)
C23 C22 C80 C82 86.2(11)
C21 C22 C80 C82 -95.5(11)
C84 C22 C80 C82 -81.2(18)
C23 C22 C80 C81 -154.3(3)
C21 C22 C80 C81 24.0(5)
C84 C22 C80 C81 38.3(13)
C23 C22 C84 C83 -71.1(8)
C21 C22 C84 C83 112.9(6)
C80 C22 C84 C83 -55.3(12)
C23 C22 C84 C85 49(2)
C21 C22 C84 C85 -127(2)
C80 C22 C84 C85 65(2)
